data_2241667
loop_
_publ_author_name
'Mazurek, Jaroslaw'
'Hoffmann, Marcel'
'Fernandez Casares, Ana'
'Cox, D. Phillip'
'Minardi, Mathew D.'
'Sasine, Josh'

_publ_section_title
;
 Two orthorhombic polymorphs of hydromorphone
;
_journal_coeditor_code GK2659
_journal_issue 5
_journal_name_full 'Acta Crystallographica Section E'
_journal_page_first 730
_journal_page_last 733
_journal_paper_doi 10.1107/S2056989016006563
_journal_volume 72
_journal_year 2016
_chemical_formula_iupac 'C17 H19 N O3'
_chemical_formula_moiety 'C17 H19 N O3'
_chemical_formula_sum 'C17 H19 N O3'
_chemical_formula_weight 285.33
_chemical_melting_point_lt 549.8
_chemical_name_common 'Hydromorphone form I'
_chemical_name_systematic
(4<i>R</i>,4a<i>R</i>,7a<i>R</i>,12b<i>S</i>)-9-Hydroxy-3-methyl-1,2,4,4a,5,6,7a,13-octahydro-4,12-methanobenzofuro[3,2-<i>e</i>]isoquinolin-7-one]
_space_group_crystal_system orthorhombic
_space_group_IT_number 19
_space_group_name_Hall 'P 2ac 2ab'
_space_group_name_H-M_alt 'P 21 21 21'
_symmetry_space_group_name_Hall 'P 2ac 2ab'
_symmetry_space_group_name_H-M 'P 21 21 21'
_atom_sites_solution_hydrogens difmap
_atom_sites_solution_primary difmap
_atom_sites_solution_secondary difmap
_audit_creation_method SHELXL-2014/7
_cell_angle_alpha 90
_cell_angle_beta 90
_cell_angle_gamma 90
_cell_formula_units_Z 4
_cell_length_a 8.9497(6)
_cell_length_b 11.0906(6)
_cell_length_c 14.2608(9)
_cell_measurement_reflns_used 9169
_cell_measurement_temperature 296(2)
_cell_measurement_theta_max 32.577
_cell_measurement_theta_min 0.998
_cell_volume 1415.49(15)
_computing_cell_refinement
;
SCALEPACK (Otwinowski & Minor, 1997)
;
_computing_data_collection
;
COLLECT (Hooft, 1998)
;
_computing_data_reduction
;
DENZO and SCALEPACK (Otwinowski & Minor, 1997)
;
_computing_molecular_graphics
;
Mercury (Macrae <i>et al.</i>,  2006)
;
_computing_publication_material
;
enCIFer (Allen <i>et al.</i>,  2004)
;
_computing_structure_refinement
;
SHELXL2014/7 (Sheldrick, 2015b)
;
_computing_structure_solution
;
SHELXT (Sheldrick, 2015a)
;
_diffrn_ambient_temperature 296(2)
_diffrn_measured_fraction_theta_full 0.978
_diffrn_measured_fraction_theta_max 0.980
_diffrn_measurement_device '95mm CCD camera on \k-goniostat'
_diffrn_measurement_device_type 'Bruker KappaCCD'
_diffrn_measurement_method CCD
_diffrn_radiation_monochromator 'horizonally mounted graphite crystal'
_diffrn_radiation_source 'fine-focus sealed tube'
_diffrn_radiation_type MoK\a
_diffrn_radiation_wavelength 0.71073
_diffrn_reflns_av_R_equivalents 0.0309
_diffrn_reflns_limit_h_max 11
_diffrn_reflns_limit_h_min -11
_diffrn_reflns_limit_k_max 14
_diffrn_reflns_limit_k_min -11
_diffrn_reflns_limit_l_max 19
_diffrn_reflns_limit_l_min -17
_diffrn_reflns_number 7054
_diffrn_reflns_theta_full 25.242
_diffrn_reflns_theta_max 28.496
_diffrn_reflns_theta_min 3.397
_exptl_absorpt_coefficient_mu 0.092
_exptl_absorpt_correction_type none
_exptl_crystal_colour Colorless
_exptl_crystal_density_diffrn 1.339
_exptl_crystal_description Prism
_exptl_crystal_F_000 608
_exptl_crystal_size_max 0.350
_exptl_crystal_size_mid 0.350
_exptl_crystal_size_min 0.300
_refine_diff_density_max 0.188
_refine_diff_density_min -0.166
_refine_ls_extinction_method none
_refine_ls_goodness_of_fit_ref 1.051
_refine_ls_hydrogen_treatment refall
_refine_ls_matrix_type full
_refine_ls_number_parameters 266
_refine_ls_number_reflns 3427
_refine_ls_number_restraints 0
_refine_ls_restrained_S_all 1.051
_refine_ls_R_factor_all 0.0486
_refine_ls_R_factor_gt 0.0416
_refine_ls_shift/su_max 0.005
_refine_ls_shift/su_mean 0.001
_refine_ls_structure_factor_coef Fsqd
_refine_ls_weighting_details 'w=1/[\s^2^(Fo^2^)+(0.0361P)^2^+0.2726P] where P=(Fo^2^+2Fc^2^)/3'
_refine_ls_weighting_scheme calc
_refine_ls_wR_factor_gt 0.0914
_refine_ls_wR_factor_ref 0.0959
_reflns_number_gt 3088
_reflns_number_total 3427
_reflns_threshold_expression 'I > 2\s(I)'
_cod_data_source_file gk2659sup1.cif
_cod_data_source_block I
_cod_database_code 2241667
_shelx_space_group_comment
;
The symmetry employed for this shelxl refinement is uniquely defined
by the following loop, which should always be used as a source of
symmetry information in preference to the above space-group names.
They are only intended as comments.
;
_shelx_estimated_absorpt_t_min 0.969
_shelx_estimated_absorpt_t_max 0.973

loop_
_space_group_symop_operation_xyz
'x, y, z'
'-x+1/2, -y, z+1/2'
'x+1/2, -y+1/2, -z'
'-x, y+1/2, -z+1/2'

loop_
_atom_site_type_symbol
_atom_site_label
_atom_site_fract_x
_atom_site_fract_y
_atom_site_fract_z
_atom_site_U_iso_or_equiv
_atom_site_adp_type
_atom_site_calc_flag
_atom_site_occupancy
O O1 0.91711(18) 0.7664(2) 0.17051(12) 0.0513(5) Uani d 1
H H1A 0.993(4) 0.774(3) 0.213(2) 0.069(10) Uiso d 1
C C2 0.7893(2) 0.7337(2) 0.21531(15) 0.0337(4) Uani d 1
C C3 0.6543(2) 0.73164(19) 0.16755(13) 0.0318(4) Uani d 1
O O4 0.63079(17) 0.74990(16) 0.07223(10) 0.0409(4) Uani d 1
C C5 0.4813(3) 0.7006(2) 0.05538(15) 0.0369(5) Uani d 1
H H5A 0.439(3) 0.745(2) 0.0007(18) 0.034(6) Uiso d 1
C C6 0.4906(3) 0.5664(3) 0.03355(16) 0.0455(6) Uani d 1
O O7 0.6063(3) 0.5185(2) 0.00966(16) 0.0692(6) Uani d 1
C C8 0.3484(4) 0.4980(3) 0.0485(2) 0.0555(7) Uani d 1
H H8A 0.362(4) 0.413(3) 0.031(2) 0.073(10) Uiso d 1
H H8B 0.271(4) 0.541(3) 0.006(2) 0.063(9) Uiso d 1
C C9 0.3038(3) 0.5078(2) 0.1523(2) 0.0464(6) Uani d 1
H H9A 0.387(4) 0.480(3) 0.193(2) 0.057(8) Uiso d 1
H H9B 0.220(3) 0.455(3) 0.166(2) 0.055(8) Uiso d 1
C C10 0.2671(2) 0.6384(2) 0.17446(16) 0.0334(4) Uani d 1
H H10A 0.175(3) 0.660(2) 0.1390(16) 0.034(6) Uiso d 1
C C11 0.2315(2) 0.6636(2) 0.27875(16) 0.0365(5) Uani d 1
H H11A 0.147(3) 0.610(2) 0.2993(18) 0.043(7) Uiso d 1
N N12 0.1698(2) 0.78799(19) 0.28457(13) 0.0381(4) Uani d 1
C C13 0.1274(3) 0.8219(3) 0.3807(2) 0.0555(7) Uani d 1
H H13A 0.072(4) 0.750(3) 0.410(2) 0.068(9) Uiso d 1
H H13B 0.216(4) 0.844(3) 0.417(2) 0.054(8) Uiso d 1
H H13C 0.060(4) 0.893(3) 0.373(2) 0.073(10) Uiso d 1
C C14 0.2738(3) 0.8808(2) 0.24843(19) 0.0426(6) Uani d 1
H H14A 0.221(3) 0.956(3) 0.251(2) 0.051(8) Uiso d 1
H H14B 0.359(3) 0.888(2) 0.291(2) 0.046(7) Uiso d 1
C C15 0.3324(3) 0.8528(2) 0.15154(17) 0.0377(5) Uani d 1
H H15A 0.251(3) 0.862(3) 0.105(2) 0.048(7) Uiso d 1
H H15B 0.414(3) 0.912(2) 0.1341(18) 0.043(7) Uiso d 1
C C16 0.3942(2) 0.72389(19) 0.14723(13) 0.0291(4) Uani d 1
C C17 0.5225(2) 0.70844(19) 0.21381(14) 0.0289(4) Uani d 1
C C18 0.5145(2) 0.6740(2) 0.30675(14) 0.0315(4) Uani d 1
C C19 0.3642(2) 0.6356(3) 0.34492(17) 0.0417(5) Uani d 1
H H19A 0.364(3) 0.548(3) 0.356(2) 0.058(9) Uiso d 1
H H19B 0.341(3) 0.672(3) 0.406(2) 0.058(8) Uiso d 1
C C20 0.6499(2) 0.6686(2) 0.35428(14) 0.0335(4) Uani d 1
H H20A 0.655(3) 0.640(2) 0.4198(18) 0.039(6) Uiso d 1
C C21 0.7821(2) 0.6994(2) 0.30952(15) 0.0350(5) Uani d 1
H H21A 0.871(3) 0.693(2) 0.3430(17) 0.038(6) Uiso d 1

loop_
_atom_site_aniso_label
_atom_site_aniso_U_11
_atom_site_aniso_U_22
_atom_site_aniso_U_33
_atom_site_aniso_U_12
_atom_site_aniso_U_13
_atom_site_aniso_U_23
O1 0.0239(8) 0.0907(15) 0.0393(9) -0.0080(8) 0.0014(7) 0.0059(9)
C2 0.0235(9) 0.0427(12) 0.0349(10) 0.0002(9) 0.0009(8) -0.0005(9)
C3 0.0293(10) 0.0393(11) 0.0269(9) -0.0021(8) 0.0004(8) 0.0035(8)
O4 0.0315(8) 0.0656(11) 0.0256(7) -0.0051(7) 0.0000(6) 0.0068(7)
C5 0.0321(10) 0.0511(13) 0.0276(9) -0.0006(10) -0.0047(9) 0.0035(9)
C6 0.0490(14) 0.0573(15) 0.0301(10) 0.0061(12) -0.0004(11) -0.0045(10)
O7 0.0662(14) 0.0728(14) 0.0687(14) 0.0171(11) 0.0256(11) -0.0007(11)
C8 0.0547(16) 0.0505(16) 0.0615(17) -0.0015(14) -0.0071(14) -0.0212(14)
C9 0.0390(13) 0.0362(12) 0.0640(16) -0.0067(10) -0.0001(12) -0.0024(11)
C10 0.0262(9) 0.0360(11) 0.0380(11) -0.0030(8) -0.0044(9) 0.0015(9)
C11 0.0257(10) 0.0438(12) 0.0398(11) -0.0059(9) 0.0004(9) 0.0046(10)
N12 0.0266(8) 0.0487(11) 0.0389(9) -0.0015(8) 0.0005(8) -0.0058(8)
C13 0.0374(13) 0.084(2) 0.0448(14) -0.0071(15) 0.0034(12) -0.0195(14)
C14 0.0357(12) 0.0383(13) 0.0536(14) 0.0002(10) 0.0000(11) -0.0055(10)
C15 0.0339(11) 0.0353(11) 0.0438(12) 0.0003(9) -0.0037(10) 0.0064(9)
C16 0.0257(9) 0.0340(10) 0.0275(9) -0.0015(8) -0.0034(8) 0.0024(8)
C17 0.0247(9) 0.0340(10) 0.0281(9) -0.0015(8) -0.0033(8) 0.0024(8)
C18 0.0281(9) 0.0391(11) 0.0274(9) -0.0019(8) 0.0000(8) 0.0040(8)
C19 0.0291(11) 0.0599(15) 0.0363(12) -0.0029(10) 0.0027(10) 0.0144(11)
C20 0.0335(11) 0.0414(11) 0.0256(9) -0.0002(9) -0.0037(8) 0.0035(8)
C21 0.0260(9) 0.0441(12) 0.0350(10) -0.0003(9) -0.0074(9) -0.0006(9)

loop_
_atom_type_symbol
_atom_type_description
_atom_type_scat_dispersion_real
_atom_type_scat_dispersion_imag
_atom_type_scat_source
C C 0.0033 0.0016 'International Tables Vol C Tables 4.2.6.8 and 6.1.1.4'
H H 0.0000 0.0000 'International Tables Vol C Tables 4.2.6.8 and 6.1.1.4'
N N 0.0061 0.0033 'International Tables Vol C Tables 4.2.6.8 and 6.1.1.4'
O O 0.0106 0.0060 'International Tables Vol C Tables 4.2.6.8 and 6.1.1.4'

loop_
_geom_angle_atom_site_label_1
_geom_angle_atom_site_label_2
_geom_angle_atom_site_label_3
_geom_angle
C2 O1 H1A 110(2)
O1 C2 C3 120.43(18)
O1 C2 C21 124.26(19)
C3 C2 C21 115.31(18)
C17 C3 C2 120.96(17)
C17 C3 O4 111.48(17)
C2 C3 O4 127.56(18)
C3 O4 C5 104.13(15)
O4 C5 C6 110.4(2)
O4 C5 C16 105.03(16)
C6 C5 C16 111.35(19)
O4 C5 H5A 106.7(14)
C6 C5 H5A 110.2(14)
C16 C5 H5A 113.0(14)
O7 C6 C8 122.9(3)
O7 C6 C5 122.2(3)
C8 C6 C5 114.8(2)
C6 C8 C9 108.8(2)
C6 C8 H8A 110(2)
C9 C8 H8A 110(2)
C6 C8 H8B 104.6(18)
C9 C8 H8B 110.7(18)
H8A C8 H8B 112(3)
C10 C9 C8 108.9(2)
C10 C9 H9A 109.6(18)
C8 C9 H9A 110.5(18)
C10 C9 H9B 111.4(18)
C8 C9 H9B 110.3(18)
H9A C9 H9B 106(2)
C9 C10 C16 112.16(19)
C9 C10 C11 114.6(2)
C16 C10 C11 106.56(17)
C9 C10 H10A 107.5(14)
C16 C10 H10A 109.8(14)
C11 C10 H10A 106.0(14)
N12 C11 C10 107.31(18)
N12 C11 C19 115.9(2)
C10 C11 C19 113.08(19)
N12 C11 H11A 104.9(15)
C10 C11 H11A 109.1(15)
C19 C11 H11A 106.1(15)
C13 N12 C14 108.0(2)
C13 N12 C11 112.6(2)
C14 N12 C11 113.08(18)
N12 C13 H13A 108.1(19)
N12 C13 H13B 110.6(17)
H13A C13 H13B 111(3)
N12 C13 H13C 105(2)
H13A C13 H13C 111(3)
H13B C13 H13C 110(3)
N12 C14 C15 113.2(2)
N12 C14 H14A 106.6(17)
C15 C14 H14A 112.8(17)
N12 C14 H14B 109.2(16)
C15 C14 H14B 108.4(16)
H14A C14 H14B 106(2)
C14 C15 C16 110.72(18)
C14 C15 H15A 109.5(16)
C16 C15 H15A 109.6(17)
C14 C15 H15B 110.0(15)
C16 C15 H15B 109.6(15)
H15A C15 H15B 107(2)
C17 C16 C10 109.73(16)
C17 C16 C15 110.92(17)
C10 C16 C15 107.40(17)
C17 C16 C5 97.53(16)
C10 C16 C5 119.10(18)
C15 C16 C5 111.80(17)
C3 C17 C18 123.80(18)
C3 C17 C16 109.37(17)
C18 C17 C16 126.82(18)
C17 C18 C20 115.76(18)
C17 C18 C19 118.01(18)
C20 C18 C19 125.99(18)
C18 C19 C11 113.97(18)
C18 C19 H19A 109.8(18)
C11 C19 H19A 107.0(18)
C18 C19 H19B 113.1(19)
C11 C19 H19B 107.2(18)
H19A C19 H19B 105(2)
C21 C20 C18 120.57(18)
C21 C20 H20A 118.2(16)
C18 C20 H20A 121.2(16)
C20 C21 C2 123.27(19)
C20 C21 H21A 118.1(15)
C2 C21 H21A 118.5(15)

loop_
_geom_bond_atom_site_label_1
_geom_bond_atom_site_label_2
_geom_bond_distance
O1 C2 1.360(3)
O1 H1A 0.91(4)
C2 C3 1.387(3)
C2 C21 1.398(3)
C3 C17 1.376(3)
C3 O4 1.390(2)
O4 C5 1.465(3)
C5 C6 1.523(4)
C5 C16 1.546(3)
C5 H5A 1.00(3)
C6 O7 1.212(3)
C6 C8 1.498(4)
C8 C9 1.537(4)
C8 H8A 0.99(3)
C8 H8B 1.03(3)
C9 C10 1.519(3)
C9 H9A 1.00(3)
C9 H9B 0.97(3)
C10 C16 1.531(3)
C10 C11 1.546(3)
C10 H10A 1.00(2)
C11 N12 1.488(3)
C11 C19 1.548(3)
C11 H11A 1.01(3)
N12 C13 1.472(3)
N12 C14 1.480(3)
C13 H13A 1.03(4)
C13 H13B 0.98(3)
C13 H13C 1.00(4)
C14 C15 1.510(3)
C14 H14A 0.96(3)
C14 H14B 0.98(3)
C15 C16 1.534(3)
C15 H15A 0.99(3)
C15 H15B 1.01(3)
C16 C17 1.500(3)
C17 C18 1.381(3)
C18 C20 1.390(3)
C18 C19 1.512(3)
C19 H19A 0.99(3)
C19 H19B 0.98(3)
C20 C21 1.387(3)
C20 H20A 0.99(3)
C21 H21A 0.93(3)

loop_
_geom_hbond_atom_site_label_D
_geom_hbond_atom_site_label_H
_geom_hbond_atom_site_label_A
_geom_hbond_site_symmetry_A
_geom_hbond_distance_DH
_geom_hbond_distance_HA
_geom_hbond_distance_DA
_geom_hbond_angle_DHA
O1 H1A N12 1_655 0.91(4) 1.89(4) 2.796(3) 171(3)

loop_
_geom_torsion_atom_site_label_1
_geom_torsion_atom_site_label_2
_geom_torsion_atom_site_label_3
_geom_torsion_atom_site_label_4
_geom_torsion
C10 C11 N12 C13 178.5(2)

_cod_database_fobs_code 2241667
